data_4030894
loop_
_publ_author_name
'Colbeau-Justin, C.'
'Wallez, G.'
'Xuriguera, A.-M.'
'Elfakir, A.'
'Jaulmes, S.'
'Quarton, M.'

_publ_section_title
;
 Structure determination of Tl3Li(MoO4)2. Stereochemical activity of Tl(I)
 lone pair
;
_journal_name_full 'European Journal of Solid State and Inorganic Chemistry'
_journal_page_first 1097
_journal_page_last 1106
_journal_volume 34
_journal_year 1997
_chemical_formula_sum 'Li Mo2 O8 Tl3'
_chemical_formula_weight 939.96
_space_group_IT_number 186
_symmetry_cell_setting hexagonal
_symmetry_Int_Tables_number 186
_symmetry_space_group_name_Hall 'P 6c -2c'
_symmetry_space_group_name_H-M 'P 63 m c'
_cell_angle_alpha 90
_cell_angle_beta 90
_cell_angle_gamma 120
_cell_formula_units_Z 2
_cell_length_a 6.0037(1)
_cell_length_b 6.0037(1)
_cell_length_c 15.8194(5)
_cell_volume 493.809(19)
_diffrn_ambient_temperature 298
_diffrn_radiation_probe neutron
_diffrn_radiation_wavelength 1.5938
_exptl_crystal_density_diffrn 6.322
_pd_proc_ls_prof_R_factor 0.0474
_pd_proc_ls_prof_wR_factor 0.0635
_refine_ls_number_parameters 36
_refine_ls_number_reflns 226
_refine_ls_R_I_factor 0.0657
_cod_data_source_file EJSSIC-1997-34-1097-1106.cif
_cod_data_source_block Tl3Li(MoO4)2
_cod_original_cell_volume 493.81(3)
_cod_database_code 4030894

loop_
_symmetry_equiv_pos_site_id
_symmetry_equiv_pos_as_xyz
1 x,y,z
2 x-y,x,1/2+z
3 -y,x-y,z
4 -x,-y,1/2+z
5 -x+y,-x,z
6 y,-x+y,1/2+z
7 y,x,1/2+z
8 -x+y,y,z
9 -x,-x+y,1/2+z
10 -y,-x,z
11 x-y,-y,1/2+z
12 x,x-y,z

loop_
_atom_site_label
_atom_site_type_symbol
_atom_site_thermal_displace_type
_atom_site_fract_x
_atom_site_fract_y
_atom_site_fract_z
_atom_site_occupancy
_atom_site_U_iso_or_equiv
_atom_site_calc_flag
_atom_site_refinement_flags
_atom_site_disorder_assembly
_atom_site_disorder_group
Tl1 Tl Uiso 0.00000 0.00000 0.00000 1.000 0.0248(9) . . . .
Tl2 Tl Uiso 0.00000 0.00000 0.2593(4) 1.000 0.0356(11) . . . .
Mo1 Mo Uiso 0.33333 0.66667 0.6701(4) 1.000 0.0148(9) . . . .
O1 O Uiso 0.8274(4) -0.8274(4) 0.1351(4) 1.000 0.0244(6) . . . .
O2 O Uiso 0.33333 0.66667 0.7808(5) 1.000 0.042(3) . . . .
Tl3 Tl Uiso 0.33333 0.66667 0.0995(5) 1.000 0.0333(11) . . . .
Mo2 Mo Uiso 0.33333 0.66667 0.3988(5) 1.000 0.0185(10) . . . .
O3 O Uiso 0.4930(4) -0.4930(4) 0.4375(4) 1.000 0.0281(8) . . . .
O4 O Uiso 0.33333 0.66667 0.2900(5) 1.000 0.046(3) . . . .
Li Li Uiso 0.33333 0.66667 0.8950(10) 1.000 0.015(3) . . . .

loop_
_geom_angle_atom_site_label_1
_geom_angle_atom_site_label_2
_geom_angle_atom_site_label_3
_geom_angle
_geom_angle_site_symmetry_1
_geom_angle_site_symmetry_2
_geom_angle_site_symmetry_3
_geom_angle_publ_flag
O1 Tl1 O1 67.69(11) 1_465 . 3_435 yes
O1 Tl1 O1 67.69(12) 1_465 . 5_765 yes
O1 Tl1 O1 67.69(12) 3_435 . 5_765 yes
O1 Tl2 O1 71.48(19) 1_465 . 3_435 yes
O1 Tl2 O1 71.5(2) 1_465 . 5_765 yes
O1 Tl2 O1 71.48(19) 3_435 . 5_765 yes
O1 Mo1 O2 108.3(3) 2_455 . . yes
O1 Mo1 O2 108.3(3) 4_655 . . yes
O1 Mo1 O2 108.3(3) 6_675 . . yes
O1 Mo1 O1 110.6(3) 2_455 . 4_655 yes
O1 Mo1 O1 110.6(3) 2_455 . 6_675 yes
O1 Mo1 O1 110.6(3) 4_655 . 6_675 yes
O3 Mo2 O4 110.2(3) 1_565 . . yes
Tl2 O1 Mo1 114.1(4) 1_645 . 2_644 yes
Tl3 O4 Mo2 179.98(3) . . . yes

loop_
_geom_bond_atom_site_label_1
_geom_bond_atom_site_label_2
_geom_bond_distance
_geom_bond_site_symmetry_1
_geom_bond_site_symmetry_2
_geom_bond_publ_flag
Tl1 O1 2.791(5) . 1_465 yes
Tl1 O1 2.791(5) . 3_435 yes
Tl1 O1 2.791(5) . 5_765 yes
Tl2 O1 2.661(7) . 1_465 yes
Tl2 O1 2.661(7) . 3_435 yes
Tl2 O1 2.661(7) . 5_765 yes
Tl3 O4 3.014(11) . . yes
Mo1 O2 1.751(10) . . yes
Mo1 O1 1.761(4) . 4_655 yes
Mo1 O1 1.761(4) . 6_675 yes
Mo1 O1 1.761(4) . 2_455 yes
Mo2 O4 1.721(11) . . yes
Mo2 O3 1.770(4) . 1_565 yes
